data_4034131
loop_
_publ_author_name
'Zhang, Yu'
'Nie, Shao-Zhen'
'Ye, Jing-Jing'
'Wang, Ji-Ping'
'Zhou, Meng-Meng'
'Zhao, Chang-Qiu'
'Li, Qiang'

_publ_section_title
;
 Functional Phosphine Derivatives Having Stationary and Flexible
 Chiralities: Their Preparation and Chirality Controlling.
;
_journal_issue 13
_journal_name_full 'The Journal of organic chemistry'
_journal_page_first 8423
_journal_page_last 8439
_journal_paper_doi 10.1021/acs.joc.9b00346
_journal_volume 84
_journal_year 2019
_chemical_absolute_configuration R/R
_chemical_formula_sum 'C22 H30 B O3 P S'
_chemical_formula_weight 416.30
_space_group_crystal_system monoclinic
_space_group_IT_number 4
_space_group_name_Hall 'P 2yb'
_space_group_name_H-M_alt 'P 1 21 1'
_atom_sites_solution_hydrogens geom
_audit_creation_method SHELXL-2014/6
_cell_angle_alpha 90
_cell_angle_beta 102.423(3)
_cell_angle_gamma 90
_cell_formula_units_Z 4
_cell_length_a 9.0198(7)
_cell_length_b 16.1608(12)
_cell_length_c 16.3197(13)
_cell_measurement_reflns_used 3569
_cell_measurement_temperature 298(2)
_cell_measurement_theta_max 21.252
_cell_measurement_theta_min 2.312
_cell_volume 2323.2(3)
_computing_structure_refinement 'SHELXL-2014/6 (Sheldrick, 2014)'
_diffrn_ambient_temperature 298(2)
_diffrn_measured_fraction_theta_full 0.973
_diffrn_measured_fraction_theta_max 0.999
_diffrn_measurement_device_type 'CCD area detector'
_diffrn_measurement_method 'phi and omega scans'
_diffrn_radiation_type MoK\a
_diffrn_radiation_wavelength 0.71073
_diffrn_reflns_av_R_equivalents 0.0356
_diffrn_reflns_av_unetI/netI 0.0511
_diffrn_reflns_Laue_measured_fraction_full 0.973
_diffrn_reflns_Laue_measured_fraction_max 0.999
_diffrn_reflns_limit_h_max 10
_diffrn_reflns_limit_h_min -10
_diffrn_reflns_limit_k_max 12
_diffrn_reflns_limit_k_min -19
_diffrn_reflns_limit_l_max 19
_diffrn_reflns_limit_l_min -19
_diffrn_reflns_number 11702
_diffrn_reflns_point_group_measured_fraction_full 0.709
_diffrn_reflns_point_group_measured_fraction_max 0.728
_diffrn_reflns_theta_full 25.242
_diffrn_reflns_theta_max 25.018
_diffrn_reflns_theta_min 2.312
_exptl_absorpt_coefficient_mu 0.227
_exptl_absorpt_correction_T_max 0.9639
_exptl_absorpt_correction_T_min 0.9352
_exptl_absorpt_correction_type multi-scan
_exptl_absorpt_process_details sadabs
_exptl_crystal_colour colourless
_exptl_crystal_density_diffrn 1.190
_exptl_crystal_description block
_exptl_crystal_F_000 888
_exptl_crystal_size_max 0.330
_exptl_crystal_size_mid 0.200
_exptl_crystal_size_min 0.180
_exptl_transmission_factor_max 0.96
_exptl_transmission_factor_min 0.93
_refine_diff_density_max 0.354
_refine_diff_density_min -0.308
_refine_diff_density_rms 0.043
_refine_ls_abs_structure_details
;
 Flack x determined using 1150 quotients [(I+)-(I-)]/[(I+)+(I-)]
 (Parsons, Flack and Wagner, Acta Cryst. B69 (2013) 249-259).
;
_refine_ls_abs_structure_Flack -0.08(6)
_refine_ls_extinction_method none
_refine_ls_goodness_of_fit_ref 1.076
_refine_ls_hydrogen_treatment constr
_refine_ls_matrix_type full
_refine_ls_number_parameters 513
_refine_ls_number_reflns 5961
_refine_ls_number_restraints 8
_refine_ls_restrained_S_all 1.090
_refine_ls_R_factor_all 0.0730
_refine_ls_R_factor_gt 0.0450
_refine_ls_shift/su_max 0.000
_refine_ls_shift/su_mean 0.000
_refine_ls_structure_factor_coef Fsqd
_refine_ls_weighting_details 'w=1/[\s^2^(Fo^2^)+(0.0552P)^2^+0.0892P] where P=(Fo^2^+2Fc^2^)/3'
_refine_ls_weighting_scheme calc
_refine_ls_wR_factor_gt 0.1015
_refine_ls_wR_factor_ref 0.1142
_reflns_Friedel_coverage 0.404
_reflns_Friedel_fraction_full 0.424
_reflns_Friedel_fraction_max 0.436
_reflns_number_gt 4391
_reflns_number_total 5961
_reflns_threshold_expression 'I > 2\s(I)'
_cod_data_source_file jo9b00346_si_008.cif
_cod_data_source_block 171015b
_cod_original_sg_symbol_H-M 'P 21'
_cod_database_code 4034131
_shelx_space_group_comment
;
The symmetry employed for this shelxl refinement is uniquely defined
by the following loop, which should always be used as a source of
symmetry information in preference to the above space-group names.
They are only intended as comments.
;
_shelx_estimated_absorpt_t_min 0.929
_shelx_estimated_absorpt_t_max 0.960
_shelxl_version_number 2014/6

loop_
_space_group_symop_operation_xyz
'x, y, z'
'-x, y+1/2, -z'

loop_
_atom_site_label
_atom_site_type_symbol
_atom_site_fract_x
_atom_site_fract_y
_atom_site_fract_z
_atom_site_U_iso_or_equiv
_atom_site_adp_type
_atom_site_occupancy
_atom_site_site_symmetry_order
_atom_site_calc_flag
_atom_site_refinement_flags_posn
_atom_site_refinement_flags_adp
P1 P 0.03001(14) 0.79175(9) 0.49207(8) 0.0442(3) Uani 1 1 d . .
P2 P 0.73201(15) 0.91635(9) 0.99713(8) 0.0468(3) Uani 1 1 d . .
S1 S 0.06310(18) 0.84537(11) 0.32531(9) 0.0659(5) Uani 1 1 d . .
S2 S 0.98562(18) 1.03374(12) 1.02707(10) 0.0715(5) Uani 1 1 d . .
O1 O 0.0918(3) 0.7810(2) 0.40524(18) 0.0495(9) Uani 1 1 d . .
O2 O 0.1756(5) 0.8212(4) 0.2815(3) 0.0953(17) Uani 1 1 d . .
O3 O -0.0995(4) 0.8090(2) 0.2780(2) 0.0565(10) Uani 1 1 d . .
O4 O 0.8508(4) 0.9805(2) 0.96646(19) 0.0548(9) Uani 1 1 d . .
O5 O 1.0711(5) 1.0630(3) 0.9692(3) 0.0997(16) Uani 1 1 d . .
O6 O 0.8792(4) 1.1069(3) 1.0495(2) 0.0644(11) Uani 1 1 d . .
B1 B 0.1335(8) 0.8784(5) 0.5568(4) 0.066(2) Uani 1 1 d . .
H1A H 0.2406 0.8672 0.5692 0.100 Uiso 1 1 calc R U
H1B H 0.0988 0.8830 0.6083 0.100 Uiso 1 1 calc R U
H1C H 0.1142 0.9294 0.5261 0.100 Uiso 1 1 calc R U
B2 B 0.8308(8) 0.8170(5) 1.0344(5) 0.070(2) Uani 1 1 d . .
H2A H 0.8659 0.7913 0.9890 0.106 Uiso 1 1 calc R U
H2B H 0.7615 0.7806 1.0537 0.106 Uiso 1 1 calc R U
H2C H 0.9159 0.8283 1.0796 0.106 Uiso 1 1 calc R U
C1 C -0.1730(5) 0.8083(3) 0.4584(3) 0.0448(13) Uani 1 1 d . .
C2 C -0.2360(7) 0.8659(4) 0.5043(4) 0.0599(15) Uani 1 1 d . .
H2 H -0.1734 0.8947 0.5477 0.072 Uiso 1 1 calc R U
C3 C -0.3911(7) 0.8810(4) 0.4861(4) 0.0695(17) Uani 1 1 d . .
H3 H -0.4317 0.9204 0.5166 0.083 Uiso 1 1 calc R U
C4 C -0.4827(7) 0.8386(5) 0.4242(4) 0.0745(18) Uani 1 1 d . .
H4 H -0.5866 0.8489 0.4118 0.089 Uiso 1 1 calc R U
C5 C -0.4231(6) 0.7799(4) 0.3791(3) 0.0623(16) Uani 1 1 d . .
H5 H -0.4881 0.7507 0.3371 0.075 Uiso 1 1 calc R U
C6 C -0.2687(6) 0.7632(3) 0.3948(3) 0.0472(13) Uani 1 1 d . .
C7 C -0.2106(6) 0.7001(3) 0.3418(3) 0.0475(13) Uani 1 1 d . .
C8 C -0.1303(6) 0.7241(4) 0.2819(3) 0.0504(14) Uani 1 1 d . .
C9 C -0.0847(7) 0.6687(5) 0.2285(3) 0.0673(17) Uani 1 1 d . .
H9 H -0.0310 0.6865 0.1891 0.081 Uiso 1 1 calc R U
C10 C -0.1196(8) 0.5870(5) 0.2342(4) 0.0766(19) Uani 1 1 d . .
H10 H -0.0901 0.5488 0.1982 0.092 Uiso 1 1 calc R U
C11 C -0.1977(8) 0.5614(4) 0.2926(4) 0.0756(19) Uani 1 1 d . .
H11 H -0.2193 0.5055 0.2966 0.091 Uiso 1 1 calc R U
C12 C -0.2449(7) 0.6168(4) 0.3454(3) 0.0615(16) Uani 1 1 d . .
H12 H -0.3001 0.5983 0.3839 0.074 Uiso 1 1 calc R U
C13 C 0.0543(5) 0.6882(3) 0.5367(3) 0.0420(12) Uani 1 1 d . .
H13 H 0.0106 0.6490 0.4922 0.050 Uiso 1 1 calc R U
C14 C 0.2200(5) 0.6611(3) 0.5732(3) 0.0463(13) Uani 1 1 d . .
H14 H 0.2597 0.6992 0.6194 0.056 Uiso 1 1 calc R U
C15 C 0.2214(7) 0.5753(4) 0.6123(4) 0.0674(17) Uani 1 1 d . .
H15A H 0.1807 0.5355 0.5688 0.081 Uiso 1 1 calc R U
H15B H 0.3253 0.5596 0.6367 0.081 Uiso 1 1 calc R U
C16 C 0.1291(7) 0.5724(4) 0.6794(4) 0.0697(18) Uani 1 1 d . .
H16A H 0.1737 0.6096 0.7247 0.084 Uiso 1 1 calc R U
H16B H 0.1323 0.5168 0.7021 0.084 Uiso 1 1 calc R U
C17 C -0.0337(6) 0.5969(4) 0.6455(3) 0.0626(16) Uani 1 1 d . .
H17 H -0.0790 0.5570 0.6020 0.075 Uiso 1 1 calc R U
C18 C -0.0396(6) 0.6826(4) 0.6054(3) 0.0540(14) Uani 1 1 d . .
H18A H -0.0015 0.7231 0.6487 0.065 Uiso 1 1 calc R U
H18B H -0.1444 0.6964 0.5810 0.065 Uiso 1 1 calc R U
C19 C 0.3270(6) 0.6683(4) 0.5111(3) 0.0564(15) Uani 1 1 d . .
H19 H 0.3211 0.7255 0.4908 0.068 Uiso 1 1 calc R U
C20 C 0.2830(8) 0.6120(4) 0.4342(4) 0.0785(19) Uani 1 1 d . .
H20A H 0.2895 0.5552 0.4518 0.118 Uiso 1 1 calc R U
H20B H 0.3509 0.6214 0.3972 0.118 Uiso 1 1 calc R U
H20C H 0.1809 0.6242 0.4053 0.118 Uiso 1 1 calc R U
C21 C 0.4935(7) 0.6525(5) 0.5572(4) 0.083(2) Uani 1 1 d . .
H21A H 0.5175 0.6863 0.6067 0.125 Uiso 1 1 calc R U
H21B H 0.5604 0.6660 0.5207 0.125 Uiso 1 1 calc R U
H21C H 0.5059 0.5952 0.5729 0.125 Uiso 1 1 calc R U
C22 C -0.1255(8) 0.5959(5) 0.7138(4) 0.097(2) Uani 1 1 d . .
H22A H -0.0804 0.6332 0.7580 0.145 Uiso 1 1 calc R U
H22B H -0.1261 0.5409 0.7360 0.145 Uiso 1 1 calc R U
H22C H -0.2278 0.6130 0.6905 0.145 Uiso 1 1 calc R U
C23 C 0.6508(6) 0.9723(4) 1.0734(3) 0.0494(14) Uani 1 1 d . .
C24 C 0.6279(6) 0.9252(4) 1.1413(3) 0.0650(16) Uani 1 1 d . .
H24 H 0.6722 0.8732 1.1511 0.078 Uiso 1 1 calc R U
C25 C 0.5393(9) 0.9556(5) 1.1945(4) 0.082(2) Uani 1 1 d . .
H25 H 0.5246 0.9243 1.2399 0.099 Uiso 1 1 calc R U
C26 C 0.4746(9) 1.0312(6) 1.1796(4) 0.090(2) Uani 1 1 d . .
H26 H 0.4130 1.0509 1.2143 0.108 Uiso 1 1 calc R U
C27 C 0.4981(7) 1.0798(4) 1.1139(4) 0.0701(18) Uani 1 1 d . .
H27 H 0.4546 1.1322 1.1060 0.084 Uiso 1 1 calc R U
C28 C 0.5862(6) 1.0513(4) 1.0596(3) 0.0500(14) Uani 1 1 d . .
C29 C 0.6128(6) 1.1070(4) 0.9918(3) 0.0526(13) Uani 1 1 d . .
C30 C 0.7557(6) 1.1358(4) 0.9872(3) 0.0544(14) Uani 1 1 d . .
C31 C 0.7796(8) 1.1910(4) 0.9270(4) 0.0686(17) Uani 1 1 d . .
H31 H 0.8772 1.2089 0.9260 0.082 Uiso 1 1 calc R U
C32 C 0.6580(9) 1.2191(4) 0.8689(4) 0.083(2) Uani 1 1 d . .
H32 H 0.6725 1.2560 0.8276 0.100 Uiso 1 1 calc R U
C33 C 0.5148(9) 1.1930(4) 0.8715(4) 0.0786(19) Uani 1 1 d . .
H33 H 0.4324 1.2120 0.8314 0.094 Uiso 1 1 calc R U
C34 C 0.4911(7) 1.1392(4) 0.9326(4) 0.0639(16) Uani 1 1 d . .
H34 H 0.3925 1.1240 0.9346 0.077 Uiso 1 1 calc R U
C35 C 0.5754(5) 0.9101(3) 0.9049(3) 0.0431(11) Uani 1 1 d . .
H35 H 0.5493 0.9666 0.8851 0.052 Uiso 1 1 calc R U
C36 C 0.6136(6) 0.8604(4) 0.8316(3) 0.0618(16) Uani 1 1 d . .
H36 H 0.6465 0.8054 0.8536 0.074 Uiso 1 1 calc R U
C37 C 0.4682(7) 0.8476(5) 0.7630(4) 0.084(2) Uani 1 1 d . .
H37A H 0.4386 0.9002 0.7357 0.100 Uiso 1 1 calc R U
H37B H 0.4906 0.8099 0.7210 0.100 Uiso 1 1 calc R U
C38 C 0.3373(8) 0.8138(5) 0.7958(4) 0.084(2) Uani 1 1 d . .
H38A H 0.2490 0.8104 0.7500 0.101 Uiso 1 1 calc R U
H38B H 0.3619 0.7582 0.8166 0.101 Uiso 1 1 calc R U
C39 C 0.2990(6) 0.8648(4) 0.8641(4) 0.0650(17) Uani 1 1 d . .
H39 H 0.2731 0.9203 0.8410 0.078 Uiso 1 1 calc R U
C40 C 0.4381(6) 0.8738(4) 0.9352(3) 0.0585(15) Uani 1 1 d . .
H40A H 0.4653 0.8199 0.9602 0.070 Uiso 1 1 calc R U
H40B H 0.4135 0.9095 0.9782 0.070 Uiso 1 1 calc R U
C41 C 0.7423(7) 0.8958(6) 0.7955(4) 0.092(2) Uani 1 1 d . U
H41 H 0.8301 0.9014 0.8424 0.111 Uiso 1 1 calc R U
C42 C 0.7091(10) 0.9817(7) 0.7576(5) 0.133(4) Uani 1 1 d . .
H42A H 0.6172 0.9802 0.7151 0.199 Uiso 1 1 calc R U
H42B H 0.7917 0.9991 0.7330 0.199 Uiso 1 1 calc R U
H42C H 0.6976 1.0201 0.8007 0.199 Uiso 1 1 calc R U
C43 C 0.7878(9) 0.8321(6) 0.7336(5) 0.112(2) Uani 1 1 d . U
H43A H 0.7067 0.8270 0.6850 0.168 Uiso 1 1 calc R U
H43B H 0.8068 0.7793 0.7608 0.168 Uiso 1 1 calc R U
H43C H 0.8779 0.8508 0.7169 0.168 Uiso 1 1 calc R U
C44 C 0.1639(7) 0.8337(6) 0.8969(5) 0.111(3) Uani 1 1 d . .
H44A H 0.0729 0.8408 0.8545 0.167 Uiso 1 1 calc R U
H44B H 0.1559 0.8645 0.9460 0.167 Uiso 1 1 calc R U
H44C H 0.1776 0.7761 0.9108 0.167 Uiso 1 1 calc R U

loop_
_atom_site_aniso_label
_atom_site_aniso_U_11
_atom_site_aniso_U_22
_atom_site_aniso_U_33
_atom_site_aniso_U_23
_atom_site_aniso_U_13
_atom_site_aniso_U_12
P1 0.0428(7) 0.0476(8) 0.0400(6) -0.0008(6) 0.0040(6) -0.0015(7)
P2 0.0470(8) 0.0546(9) 0.0380(7) 0.0035(6) 0.0075(6) 0.0016(7)
S1 0.0609(9) 0.0772(11) 0.0568(9) 0.0203(8) 0.0066(7) -0.0153(8)
S2 0.0498(9) 0.0891(13) 0.0711(10) -0.0068(9) 0.0031(8) -0.0103(9)
O1 0.0426(19) 0.064(2) 0.0421(17) 0.0060(17) 0.0106(15) 0.0032(18)
O2 0.066(3) 0.164(5) 0.062(2) 0.022(3) 0.025(2) -0.012(3)
O3 0.054(2) 0.066(3) 0.0465(19) 0.0172(17) 0.0047(16) -0.0021(19)
O4 0.048(2) 0.073(3) 0.0452(18) -0.0008(18) 0.0128(16) -0.0062(18)
O5 0.069(3) 0.119(5) 0.120(4) -0.010(3) 0.041(3) -0.030(3)
O6 0.060(2) 0.074(3) 0.058(2) -0.014(2) 0.0102(19) -0.016(2)
B1 0.063(4) 0.070(5) 0.061(4) -0.006(4) 0.003(3) -0.008(4)
B2 0.067(4) 0.072(6) 0.073(4) 0.006(4) 0.016(4) 0.007(4)
C1 0.046(3) 0.046(3) 0.043(3) 0.007(2) 0.008(2) 0.000(2)
C2 0.062(4) 0.052(4) 0.064(3) -0.004(3) 0.011(3) 0.007(3)
C3 0.055(4) 0.069(4) 0.089(4) 0.001(4) 0.026(4) 0.011(3)
C4 0.043(3) 0.094(5) 0.089(5) 0.008(4) 0.018(3) 0.004(4)
C5 0.047(3) 0.079(5) 0.058(3) 0.014(3) 0.005(3) -0.010(3)
C6 0.045(3) 0.054(4) 0.041(3) 0.008(2) 0.007(2) -0.006(3)
C7 0.048(3) 0.054(4) 0.036(3) 0.000(2) -0.003(2) -0.008(3)
C8 0.054(3) 0.056(4) 0.037(3) 0.005(3) -0.001(2) -0.006(3)
C9 0.064(4) 0.094(6) 0.042(3) -0.001(3) 0.009(3) 0.004(4)
C10 0.087(5) 0.074(5) 0.066(4) -0.019(4) 0.011(4) -0.001(4)
C11 0.090(5) 0.057(4) 0.071(4) -0.013(3) 0.000(4) -0.020(4)
C12 0.070(4) 0.062(4) 0.049(3) -0.004(3) 0.003(3) -0.021(3)
C13 0.042(3) 0.043(3) 0.038(2) -0.005(2) 0.001(2) 0.001(2)
C14 0.042(3) 0.052(4) 0.043(3) 0.001(2) 0.004(2) 0.004(2)
C15 0.068(4) 0.062(4) 0.069(4) 0.019(3) 0.009(3) 0.009(3)
C16 0.070(4) 0.075(5) 0.065(4) 0.034(3) 0.017(3) 0.014(3)
C17 0.063(4) 0.072(4) 0.050(3) 0.018(3) 0.008(3) -0.001(3)
C18 0.046(3) 0.067(4) 0.049(3) 0.011(3) 0.012(2) 0.007(3)
C19 0.050(3) 0.062(4) 0.056(3) 0.007(3) 0.009(3) 0.010(3)
C20 0.094(5) 0.079(5) 0.068(4) 0.002(4) 0.029(4) 0.020(4)
C21 0.048(3) 0.110(6) 0.094(5) 0.023(4) 0.020(3) 0.016(4)
C22 0.085(5) 0.127(7) 0.087(5) 0.046(5) 0.037(4) 0.008(5)
C23 0.052(3) 0.063(4) 0.033(3) 0.002(3) 0.008(2) -0.004(3)
C24 0.070(4) 0.077(5) 0.049(3) -0.001(3) 0.015(3) 0.000(3)
C25 0.108(6) 0.102(6) 0.049(4) -0.003(4) 0.043(4) -0.014(5)
C26 0.099(6) 0.114(7) 0.074(5) -0.021(5) 0.056(4) -0.018(5)
C27 0.076(4) 0.070(5) 0.070(4) -0.013(3) 0.030(3) 0.000(3)
C28 0.051(3) 0.061(4) 0.040(3) -0.013(3) 0.016(2) -0.009(3)
C29 0.059(4) 0.049(3) 0.052(3) -0.010(3) 0.017(3) 0.000(3)
C30 0.052(3) 0.058(4) 0.049(3) -0.008(3) 0.004(3) -0.004(3)
C31 0.079(4) 0.065(4) 0.065(4) -0.004(3) 0.022(3) -0.013(4)
C32 0.109(6) 0.070(5) 0.074(4) 0.013(4) 0.028(4) 0.005(4)
C33 0.089(5) 0.075(5) 0.070(4) 0.010(4) 0.014(4) 0.018(4)
C34 0.062(4) 0.067(4) 0.063(4) -0.001(3) 0.013(3) 0.007(3)
C35 0.043(3) 0.045(3) 0.041(2) 0.003(2) 0.007(2) 0.007(2)
C36 0.059(3) 0.071(4) 0.052(3) -0.012(3) 0.004(3) 0.012(3)
C37 0.073(4) 0.115(6) 0.054(3) -0.027(4) -0.006(3) 0.005(4)
C38 0.078(5) 0.084(6) 0.075(4) -0.002(4) -0.020(4) -0.016(4)
C39 0.056(4) 0.065(4) 0.067(4) 0.017(3) -0.002(3) -0.004(3)
C40 0.049(3) 0.067(4) 0.055(3) 0.008(3) 0.002(3) -0.006(3)
C41 0.056(4) 0.176(8) 0.046(3) -0.018(4) 0.015(3) 0.001(4)
C42 0.107(6) 0.203(11) 0.091(5) 0.060(7) 0.027(5) -0.033(7)
C43 0.113(3) 0.122(3) 0.106(3) -0.018(2) 0.033(2) 0.008(2)
C44 0.053(4) 0.159(8) 0.113(6) 0.045(6) -0.001(4) -0.027(5)

loop_
_atom_type_symbol
_atom_type_description
_atom_type_scat_dispersion_real
_atom_type_scat_dispersion_imag
_atom_type_scat_source
C C 0.0033 0.0016 'International Tables Vol C Tables 4.2.6.8 and 6.1.1.4'
H H 0.0000 0.0000 'International Tables Vol C Tables 4.2.6.8 and 6.1.1.4'
B B 0.0013 0.0007 'International Tables Vol C Tables 4.2.6.8 and 6.1.1.4'
O O 0.0106 0.0060 'International Tables Vol C Tables 4.2.6.8 and 6.1.1.4'
S S 0.1246 0.1234 'International Tables Vol C Tables 4.2.6.8 and 6.1.1.4'
P P 0.1023 0.0942 'International Tables Vol C Tables 4.2.6.8 and 6.1.1.4'

loop_
_geom_angle_atom_site_label_1
_geom_angle_atom_site_label_2
_geom_angle_atom_site_label_3
_geom_angle
O1 P1 C1 105.23(19)
O1 P1 C13 102.4(2)
C1 P1 C13 106.5(2)
O1 P1 B1 110.2(3)
C1 P1 B1 114.0(3)
C13 P1 B1 117.3(3)
O4 P2 C23 106.3(2)
O4 P2 C35 102.8(2)
C23 P2 C35 103.7(2)
O4 P2 B2 110.1(3)
C23 P2 B2 116.0(3)
C35 P2 B2 116.7(3)
O2 S1 O3 109.5(2)
O2 S1 O1 102.6(2)
O3 S1 O1 96.95(18)
O5 S2 O6 109.9(3)
O5 S2 O4 102.2(2)
O6 S2 O4 97.0(2)
P1 O1 S1 126.4(2)
C8 O3 S1 120.1(3)
S2 O4 P2 126.5(2)
C30 O6 S2 119.5(3)
C2 C1 C6 119.3(5)
C2 C1 P1 116.0(4)
C6 C1 P1 124.6(4)
C3 C2 C1 120.8(6)
C4 C3 C2 119.9(6)
C3 C4 C5 120.2(6)
C4 C5 C6 121.8(5)
C5 C6 C1 118.0(5)
C5 C6 C7 119.1(5)
C1 C6 C7 122.9(5)
C12 C7 C8 117.1(5)
C12 C7 C6 121.7(5)
C8 C7 C6 121.0(5)
C9 C8 C7 122.5(6)
C9 C8 O3 121.3(5)
C7 C8 O3 116.2(5)
C10 C9 C8 118.8(6)
C9 C10 C11 120.1(6)
C10 C11 C12 121.1(6)
C11 C12 C7 120.3(6)
C14 C13 C18 109.8(4)
C14 C13 P1 115.9(3)
C18 C13 P1 107.8(3)
C15 C14 C19 113.1(5)
C15 C14 C13 109.7(4)
C19 C14 C13 114.4(4)
C16 C15 C14 112.0(5)
C15 C16 C17 111.8(5)
C16 C17 C18 109.7(5)
C16 C17 C22 111.6(5)
C18 C17 C22 110.3(5)
C17 C18 C13 112.9(4)
C20 C19 C14 113.8(5)
C20 C19 C21 110.7(5)
C14 C19 C21 110.2(4)
C24 C23 C28 119.8(5)
C24 C23 P2 115.1(5)
C28 C23 P2 123.9(4)
C25 C24 C23 120.4(7)
C26 C25 C24 119.4(6)
C25 C26 C27 121.3(7)
C26 C27 C28 120.7(7)
C27 C28 C23 118.3(5)
C27 C28 C29 118.7(5)
C23 C28 C29 123.0(5)
C30 C29 C34 116.0(5)
C30 C29 C28 123.0(5)
C34 C29 C28 120.8(5)
C31 C30 C29 123.0(5)
C31 C30 O6 120.4(5)
C29 C30 O6 116.6(5)
C32 C31 C30 119.1(6)
C31 C32 C33 120.0(6)
C32 C33 C34 120.8(6)
C33 C34 C29 121.0(6)
C36 C35 C40 112.3(5)
C36 C35 P2 113.9(3)
C40 C35 P2 106.7(3)
C41 C36 C35 114.9(5)
C41 C36 C37 111.7(5)
C35 C36 C37 109.6(5)
C38 C37 C36 113.6(5)
C39 C38 C37 113.2(6)
C38 C39 C44 114.5(6)
C38 C39 C40 109.8(5)
C44 C39 C40 110.8(5)
C39 C40 C35 112.2(4)
C42 C41 C36 113.6(6)
C42 C41 C43 113.3(6)
C36 C41 C43 109.4(7)

loop_
_geom_bond_atom_site_label_1
_geom_bond_atom_site_label_2
_geom_bond_distance
P1 O1 1.640(3)
P1 C1 1.815(5)
P1 C13 1.820(5)
P1 B1 1.878(7)
P2 O4 1.645(4)
P2 C23 1.816(5)
P2 C35 1.832(4)
P2 B2 1.873(7)
S1 O2 1.416(5)
S1 O3 1.613(4)
S1 O1 1.644(3)
S2 O5 1.423(5)
S2 O6 1.614(4)
S2 O4 1.637(4)
O3 C8 1.405(6)
O6 C30 1.416(6)
C1 C2 1.390(7)
C1 C6 1.403(7)
C2 C3 1.388(8)
C3 C4 1.348(8)
C4 C5 1.377(8)
C5 C6 1.387(7)
C6 C7 1.504(7)
C7 C12 1.386(8)
C7 C8 1.390(7)
C8 C9 1.373(8)
C9 C10 1.364(9)
C10 C11 1.366(9)
C11 C12 1.373(9)
C13 C14 1.548(6)
C13 C18 1.547(6)
C14 C15 1.526(8)
C14 C19 1.546(7)
C15 C16 1.512(8)
C16 C17 1.506(8)
C17 C18 1.528(8)
C17 C22 1.526(8)
C19 C20 1.533(8)
C19 C21 1.550(7)
C23 C24 1.396(7)
C23 C28 1.401(8)
C24 C25 1.390(8)
C25 C26 1.353(10)
C26 C27 1.382(10)
C27 C28 1.391(7)
C28 C29 1.486(7)
C29 C30 1.387(7)
C29 C34 1.397(8)
C30 C31 1.378(8)
C31 C32 1.363(9)
C32 C33 1.368(9)
C33 C34 1.375(8)
C35 C36 1.541(7)
C35 C40 1.545(7)
C36 C41 1.522(9)
C36 C37 1.544(7)
C37 C38 1.501(9)
C38 C39 1.485(9)
C39 C44 1.518(8)
C39 C40 1.522(7)
C41 C42 1.524(12)
C41 C43 1.557(10)
